data_7051804
loop_
_publ_author_name
'Ye, Chengfeng'
'Gao, Haixiang'
'Twamley, Brendan'
'Shreeve, Jean&#x2019;ne M.'

_publ_section_title
;
 Dense energetic salts of N,N&#x2032;-dinitrourea (DNU)
;
_journal_issue 2
_journal_name_full 'New Journal of Chemistry'
_journal_page_first 317
_journal_paper_doi 10.1039/b712417a
_journal_volume 32
_journal_year 2008
_chemical_formula_moiety 'C1 H2 N4 O5'
_chemical_formula_sum 'C H2 N4 O5'
_chemical_formula_weight 150.07
_chemical_name_common DNU
_chemical_name_systematic
;
?
;
_space_group_IT_number 43
_symmetry_cell_setting orthorhombic
_symmetry_space_group_name_Hall 'F 2 -2d'
_symmetry_space_group_name_H-M 'F d d 2'
_atom_sites_solution_hydrogens geom
_atom_sites_solution_primary direct
_atom_sites_solution_secondary difmap
_audit_creation_method SHELXL-97
_cell_angle_alpha 90.00
_cell_angle_beta 90.00
_cell_angle_gamma 90.00
_cell_formula_units_Z 8
_cell_length_a 12.0015(9)
_cell_length_b 17.6425(13)
_cell_length_c 4.5555(4)
_cell_measurement_reflns_used 2824
_cell_measurement_temperature 90(2)
_cell_measurement_theta_max 29.99
_cell_measurement_theta_min 4.10
_cell_volume 964.57(13)
_computing_cell_refinement 'Bruker, 2006; APEX2, SAINT+ v.7.23a'
_computing_data_collection 'Bruker, 2006; APEX2v2.1-RC12'
_computing_data_reduction 'Bruker, 2006; APEX2, SAINT+ v.7.23a'
_computing_molecular_graphics 'Bruker, 2003; XP, SHELXTL v.6.14'
_computing_publication_material 'Bruker, 2001; APEX2, XCIF v.6.12'
_computing_structure_refinement 'Bruker, 2003; XL,SHELXTL v.6.14''
_computing_structure_solution 'Bruker, 2003; XS, SHELXTL v.6.14'
_diffrn_ambient_temperature 90(2)
_diffrn_detector_area_resol_mean 8.3
_diffrn_measured_fraction_theta_full 0.995
_diffrn_measured_fraction_theta_max 0.995
_diffrn_measurement_device_type 'Bruker/Siemens SMART APEX'
_diffrn_measurement_method '\w scans'
_diffrn_radiation_monochromator graphite
_diffrn_radiation_source 'normal-focus sealed tube'
_diffrn_radiation_type MoK\a
_diffrn_radiation_wavelength 0.71073
_diffrn_reflns_av_R_equivalents 0.0191
_diffrn_reflns_av_sigmaI/netI 0.0100
_diffrn_reflns_limit_h_max 16
_diffrn_reflns_limit_h_min -16
_diffrn_reflns_limit_k_max 24
_diffrn_reflns_limit_k_min -24
_diffrn_reflns_limit_l_max 6
_diffrn_reflns_limit_l_min -6
_diffrn_reflns_number 3712
_diffrn_reflns_theta_full 30.03
_diffrn_reflns_theta_max 30.03
_diffrn_reflns_theta_min 4.11
_exptl_absorpt_coefficient_mu 0.210
_exptl_absorpt_correction_T_max 0.984
_exptl_absorpt_correction_T_min 0.918
_exptl_absorpt_correction_type multi-scan
_exptl_absorpt_process_details 'SADABS-2004/1 ; Bruker, 2004'
_exptl_crystal_colour colorless
_exptl_crystal_density_diffrn 2.067
_exptl_crystal_density_method 'not measured'
_exptl_crystal_description needle
_exptl_crystal_F_000 608
_exptl_crystal_size_max 0.41
_exptl_crystal_size_mid 0.07
_exptl_crystal_size_min 0.06
_refine_diff_density_max 0.262
_refine_diff_density_min -0.243
_refine_diff_density_rms 0.047
_refine_ls_abs_structure_details 'Flack H D (1983), Acta Cryst. A39, 876-881'
_refine_ls_extinction_method none
_refine_ls_goodness_of_fit_ref 1.097
_refine_ls_hydrogen_treatment constr
_refine_ls_matrix_type full
_refine_ls_number_parameters 47
_refine_ls_number_reflns 389
_refine_ls_number_restraints 1
_refine_ls_restrained_S_all 1.095
_refine_ls_R_factor_all 0.0240
_refine_ls_R_factor_gt 0.0236
_refine_ls_shift/su_max 0.000
_refine_ls_shift/su_mean 0.000
_refine_ls_structure_factor_coef Fsqd
_refine_ls_weighting_details 'calc w=1/[\s^2^(Fo^2^)+(0.0406P)^2^+0.7359P] where P=(Fo^2^+2Fc^2^)/3'
_refine_ls_weighting_scheme calc
_refine_ls_wR_factor_gt 0.0617
_refine_ls_wR_factor_ref 0.0620
_reflns_number_gt 379
_reflns_number_total 389
_reflns_threshold_expression I>2\s(I)
_cod_data_source_file b712417a.txt
_cod_data_source_block 1
_cod_original_sg_symbol_H-M Fdd2
_cod_original_formula_sum 'C1 H2 N4 O5'
_cod_database_code 7051804

loop_
_symmetry_equiv_pos_as_xyz
'x, y, z'
'-x, -y, z'
'x+1/4, -y+1/4, z+1/4'
'-x+1/4, y+1/4, z+1/4'
'x, y+1/2, z+1/2'
'-x, -y+1/2, z+1/2'
'x+1/4, -y+3/4, z+3/4'
'-x+1/4, y+3/4, z+3/4'
'x+1/2, y, z+1/2'
'-x+1/2, -y, z+1/2'
'x+3/4, -y+1/4, z+3/4'
'-x+3/4, y+1/4, z+3/4'
'x+1/2, y+1/2, z'
'-x+1/2, -y+1/2, z'
'x+3/4, -y+3/4, z+1/4'
'-x+3/4, y+3/4, z+1/4'

loop_
_atom_site_label
_atom_site_type_symbol
_atom_site_fract_x
_atom_site_fract_y
_atom_site_fract_z
_atom_site_U_iso_or_equiv
_atom_site_adp_type
_atom_site_occupancy
_atom_site_symmetry_multiplicity
_atom_site_calc_flag
_atom_site_refinement_flags
_atom_site_disorder_assembly
_atom_site_disorder_group
C1 C 1.0000 0.0000 0.3458(5) 0.0102(4) Uani 1 2 d S . .
O1 O 0.83007(9) 0.09249(6) 0.1687(3) 0.0172(3) Uani 1 1 d . . .
O2 O 0.74402(8) 0.07043(6) 0.5793(3) 0.0174(3) Uani 1 1 d . . .
O3 O 1.0000 0.0000 0.0808(4) 0.0135(3) Uani 1 2 d S . .
N1 N 0.82298(9) 0.06486(6) 0.4120(3) 0.0113(2) Uani 1 1 d . . .
N2 N 0.91170(9) 0.02257(7) 0.5221(3) 0.0113(2) Uani 1 1 d . . .
H2A H 0.9117 0.0098 0.7088 0.014 Uiso 1 1 calc R . .

loop_
_atom_site_aniso_label
_atom_site_aniso_U_11
_atom_site_aniso_U_22
_atom_site_aniso_U_33
_atom_site_aniso_U_23
_atom_site_aniso_U_13
_atom_site_aniso_U_12
C1 0.0099(8) 0.0110(7) 0.0097(9) 0.000 0.000 -0.0007(6)
O1 0.0192(5) 0.0202(5) 0.0120(5) 0.0054(4) 0.0012(4) 0.0055(4)
O2 0.0131(4) 0.0239(5) 0.0151(5) 0.0010(5) 0.0043(4) 0.0053(4)
O3 0.0136(6) 0.0184(6) 0.0087(6) 0.000 0.000 0.0023(5)
N1 0.0107(5) 0.0115(5) 0.0115(5) -0.0010(5) -0.0013(5) 0.0014(4)
N2 0.0104(5) 0.0156(5) 0.0079(5) 0.0017(4) -0.0002(4) 0.0031(4)

loop_
_atom_type_symbol
_atom_type_description
_atom_type_scat_dispersion_real
_atom_type_scat_dispersion_imag
_atom_type_scat_source
C C 0.0033 0.0000 'International Tables Vol C Tables 4.2.6.8 and 6.1.1.4'
H H 0.0000 0.0000 'International Tables Vol C Tables 4.2.6.8 and 6.1.1.4'
N N 0.0061 0.0000 'International Tables Vol C Tables 4.2.6.8 and 6.1.1.4'
O O 0.0106 0.0000 'International Tables Vol C Tables 4.2.6.8 and 6.1.1.4'

loop_
_geom_angle_atom_site_label_1
_geom_angle_atom_site_label_2
_geom_angle_atom_site_label_3
_geom_angle
_geom_angle_site_symmetry_1
_geom_angle_site_symmetry_3
_geom_angle_publ_flag
O3 C1 N2 125.35(9) . 2_755 ?
O3 C1 N2 125.35(9) . . ?
N2 C1 N2 109.29(18) 2_755 . ?
O1 N1 O2 126.34(12) . . ?
O1 N1 N2 119.34(12) . . ?
O2 N1 N2 114.32(12) . . ?
C1 N2 N1 121.92(12) . . ?
C1 N2 H2A 119.0 . . ?
N1 N2 H2A 119.0 . . ?

loop_
_geom_bond_atom_site_label_1
_geom_bond_atom_site_label_2
_geom_bond_distance
_geom_bond_site_symmetry_2
_geom_bond_publ_flag
C1 O3 1.207(3) . ?
C1 N2 1.3880(17) 2_755 ?
C1 N2 1.3880(17) . ?
O1 N1 1.2135(17) . ?
O2 N1 1.2200(16) . ?
N1 N2 1.3936(15) . ?
N2 H2A 0.8800 . ?

loop_
_geom_hbond_atom_site_label_D
_geom_hbond_atom_site_label_H
_geom_hbond_atom_site_label_A
_geom_hbond_distance_DH
_geom_hbond_distance_HA
_geom_hbond_distance_DA
_geom_hbond_angle_DHA
_geom_hbond_site_symmetry_A
N2 H2A O3 0.88 2.01 2.786(2) 147.0 1_556
